data_7153186
loop_
_publ_author_name
'Bosque, Irene'
'Foubelo, Francisco'
'Gonzalez-Gomez, Jose C'

_publ_section_title
;
 A general protocol to afford enantioenriched linear homoprenylic amines.
;
_journal_issue 43
_journal_name_full 'Organic &amp; biomolecular chemistry'
_journal_page_first 7507
_journal_page_last 7515
_journal_paper_doi 10.1039/c3ob41804a
_journal_volume 11
_journal_year 2013
_chemical_absolute_configuration ad
_chemical_formula_moiety 'C18 H27 N O S'
_chemical_formula_sum 'C18 H27 N O S'
_chemical_formula_weight 305.47
_chemical_name_systematic
; 
 ? 
;
_space_group_IT_number 4
_symmetry_cell_setting monoclinic
_symmetry_space_group_name_Hall 'P 2yb'
_symmetry_space_group_name_H-M 'P 1 21 1'
_atom_sites_solution_hydrogens mixed
_atom_sites_solution_primary direct
_atom_sites_solution_secondary difmap
_audit_creation_method SHELXL-97
_cell_angle_alpha 90.00
_cell_angle_beta 111.438(7)
_cell_angle_gamma 90.00
_cell_formula_units_Z 2
_cell_length_a 12.208(5)
_cell_length_b 6.102(3)
_cell_length_c 13.056(5)
_cell_measurement_reflns_used 1619
_cell_measurement_temperature 173(1)
_cell_measurement_theta_max 21.15
_cell_measurement_theta_min 2.85
_cell_volume 905.3(7)
_computing_cell_refinement 'Bruker SMART V5.625'
_computing_data_collection 'Bruker SMART V5.625'
_computing_data_reduction 'Bruker SAINT V6.28A'
_computing_molecular_graphics 'SHELXTL  Rel. 6.12/V (Siemens, 1996)'
_computing_publication_material 'SHELX-97 (Sheldrick, 1997)'
_computing_structure_refinement 'SHELXL-97 (Sheldrick, 1997)'
_computing_structure_solution 'SHELXS-97 (Sheldrick, 1997)'
_diffrn_ambient_temperature 173(1)
_diffrn_measured_fraction_theta_full 1.000
_diffrn_measured_fraction_theta_max 1.000
_diffrn_measurement_device_type 'CCD area detector'
_diffrn_measurement_method 'phi and omega scans'
_diffrn_radiation_monochromator graphite
_diffrn_radiation_source 'fine-focus sealed tube'
_diffrn_radiation_type MoK\a
_diffrn_radiation_wavelength 0.71073
_diffrn_reflns_av_R_equivalents 0.0409
_diffrn_reflns_av_sigmaI/netI 0.0579
_diffrn_reflns_limit_h_max 14
_diffrn_reflns_limit_h_min -14
_diffrn_reflns_limit_k_max 7
_diffrn_reflns_limit_k_min -7
_diffrn_reflns_limit_l_max 15
_diffrn_reflns_limit_l_min -15
_diffrn_reflns_number 7555
_diffrn_reflns_theta_full 25.05
_diffrn_reflns_theta_max 25.05
_diffrn_reflns_theta_min 1.68
_exptl_absorpt_coefficient_mu 0.178
_exptl_absorpt_correction_T_max 0.9841
_exptl_absorpt_correction_T_min 0.9132
_exptl_absorpt_correction_type multi-scan
_exptl_absorpt_process_details 'Bruker/Siemens SADABS V2.03'
_exptl_crystal_colour colorless
_exptl_crystal_density_diffrn 1.121
_exptl_crystal_density_method 'not measured'
_exptl_crystal_description block
_exptl_crystal_F_000 332
_exptl_crystal_size_max 0.46
_exptl_crystal_size_mid 0.20
_exptl_crystal_size_min 0.09
_refine_diff_density_max 0.157
_refine_diff_density_min -0.223
_refine_diff_density_rms 0.032
_refine_ls_abs_structure_details 'Flack H D (1983), Acta Cryst. A39, 876-881'
_refine_ls_abs_structure_Flack 0.00(8)
_refine_ls_extinction_method none
_refine_ls_goodness_of_fit_ref 1.003
_refine_ls_hydrogen_treatment mixed
_refine_ls_matrix_type full
_refine_ls_number_parameters 198
_refine_ls_number_reflns 3206
_refine_ls_number_restraints 1
_refine_ls_restrained_S_all 1.003
_refine_ls_R_factor_all 0.0476
_refine_ls_R_factor_gt 0.0384
_refine_ls_shift/su_max 0.004
_refine_ls_shift/su_mean 0.001
_refine_ls_structure_factor_coef Fsqd
_refine_ls_weighting_details 'calc w=1/[\s^2^(Fo^2^)+(0.0341P)^2^] where P=(Fo^2^+2Fc^2^)/3'
_refine_ls_weighting_scheme calc
_refine_ls_wR_factor_gt 0.0785
_refine_ls_wR_factor_ref 0.0833
_reflns_number_gt 2776
_reflns_number_total 3206
_reflns_threshold_expression I>2\s(I)
_cod_data_source_file c3ob41804a.txt
_cod_data_source_block x
_cod_original_cell_volume 905.3(6)
_cod_original_sg_symbol_H-M 'P 21'
_cod_database_code 7153186

loop_
_symmetry_equiv_pos_as_xyz
'x, y, z'
'-x, y+1/2, -z'

loop_
_atom_site_label
_atom_site_type_symbol
_atom_site_fract_x
_atom_site_fract_y
_atom_site_fract_z
_atom_site_U_iso_or_equiv
_atom_site_adp_type
_atom_site_occupancy
_atom_site_symmetry_multiplicity
_atom_site_calc_flag
_atom_site_refinement_flags
C1 C 0.75008(19) 0.3311(4) 0.85883(18) 0.0304(5) Uani 1 1 d .
H1 H 0.7965 0.4653 0.8669 0.036 Uiso 1 1 calc R
C2 C 0.78784(19) 0.1705(4) 0.79179(18) 0.0316(6) Uani 1 1 d .
H2 H 0.7395 0.0507 0.7623 0.038 Uiso 1 1 calc R
C3 C 0.88707(19) 0.1897(4) 0.77196(18) 0.0321(6) Uani 1 1 d .
H3 H 0.9306 0.3167 0.7975 0.038 Uiso 1 1 calc R
C4 C 0.93557(18) 0.0314(4) 0.71382(17) 0.0308(5) Uani 1 1 d .
C5 C 0.8814(2) -0.1683(4) 0.67362(19) 0.0351(6) Uani 1 1 d .
H5 H 0.8112 -0.2043 0.6823 0.042 Uiso 1 1 calc R
C6 C 0.9305(2) -0.3146(4) 0.62080(19) 0.0399(6) Uani 1 1 d .
H6 H 0.8926 -0.4462 0.5935 0.048 Uiso 1 1 calc R
C7 C 1.0363(2) -0.2637(5) 0.6088(2) 0.0433(7) Uani 1 1 d .
H7 H 1.0695 -0.3617 0.5738 0.052 Uiso 1 1 calc R
C8 C 1.0918(2) -0.0679(5) 0.6488(2) 0.0447(7) Uani 1 1 d .
H8 H 1.1627 -0.0341 0.6412 0.054 Uiso 1 1 calc R
C9 C 1.0419(2) 0.0790(4) 0.70051(19) 0.0381(7) Uani 1 1 d .
H9 H 1.0797 0.2112 0.7267 0.046 Uiso 1 1 calc R
C10 C 0.7649(2) 0.2442(4) 0.97644(19) 0.0339(6) Uani 1 1 d .
C11 C 0.6904(2) 0.0387(5) 0.9676(2) 0.0486(7) Uani 1 1 d .
H11A H 0.6994 -0.0110 1.0400 0.073 Uiso 1 1 calc R
H11B H 0.7159 -0.0742 0.9301 0.073 Uiso 1 1 calc R
H11C H 0.6092 0.0722 0.9270 0.073 Uiso 1 1 calc R
C12 C 0.8952(2) 0.1928(5) 1.0408(2) 0.0502(8) Uani 1 1 d .
H12A H 0.9055 0.1509 1.1146 0.075 Uiso 1 1 calc R
H12B H 0.9418 0.3205 1.0426 0.075 Uiso 1 1 calc R
H12C H 0.9198 0.0749 1.0055 0.075 Uiso 1 1 calc R
C13 C 0.7299(2) 0.4308(4) 1.03530(19) 0.0389(6) Uani 1 1 d .
H13 H 0.7796 0.5518 1.0528 0.047 Uiso 1 1 calc R
C14 C 0.6372(2) 0.4415(5) 1.0646(2) 0.0523(8) Uani 1 1 d .
H14A H 0.5843 0.3253 1.0493 0.063 Uiso 1 1 calc R
H14B H 0.6248 0.5652 1.1005 0.063 Uiso 1 1 calc R
N1 N 0.62289(17) 0.3858(3) 0.80118(15) 0.0323(5) Uani 1 1 d .
H1N H 0.601(2) 0.460(4) 0.8455(18) 0.039 Uiso 1 1 d .
S1 S 0.58275(5) 0.50254(10) 0.67741(4) 0.03068(15) Uani 1 1 d .
O1 O 0.60830(15) 0.7422(3) 0.68852(15) 0.0483(5) Uani 1 1 d .
C15 C 0.42160(18) 0.4777(4) 0.64008(17) 0.0313(5) Uani 1 1 d .
C16 C 0.3673(2) 0.6042(4) 0.5322(2) 0.0414(6) Uani 1 1 d .
H16A H 0.2831 0.5951 0.5072 0.062 Uiso 1 1 calc R
H16B H 0.3937 0.5420 0.4777 0.062 Uiso 1 1 calc R
H16C H 0.3911 0.7550 0.5439 0.062 Uiso 1 1 calc R
C17 C 0.3843(2) 0.5793(5) 0.7293(2) 0.0493(8) Uani 1 1 d .
H17A H 0.4175 0.7234 0.7467 0.074 Uiso 1 1 calc R
H17B H 0.4119 0.4895 0.7941 0.074 Uiso 1 1 calc R
H17C H 0.3000 0.5889 0.7032 0.074 Uiso 1 1 calc R
C18 C 0.3905(2) 0.2344(4) 0.6221(2) 0.0482(7) Uani 1 1 d .
H18A H 0.4281 0.1561 0.6897 0.072 Uiso 1 1 calc R
H18B H 0.4170 0.1775 0.5666 0.072 Uiso 1 1 calc R
H18C H 0.3067 0.2168 0.5987 0.072 Uiso 1 1 calc R

loop_
_atom_site_aniso_label
_atom_site_aniso_U_11
_atom_site_aniso_U_22
_atom_site_aniso_U_33
_atom_site_aniso_U_23
_atom_site_aniso_U_13
_atom_site_aniso_U_12
C1 0.0283(12) 0.0265(13) 0.0348(14) 0.0015(10) 0.0099(11) -0.0023(10)
C2 0.0279(12) 0.0309(14) 0.0322(13) -0.0027(11) 0.0066(10) -0.0017(10)
C3 0.0287(13) 0.0320(15) 0.0316(13) 0.0014(11) 0.0065(10) -0.0027(10)
C4 0.0272(11) 0.0361(15) 0.0273(11) 0.0045(12) 0.0078(9) 0.0037(11)
C5 0.0289(13) 0.0423(15) 0.0354(15) 0.0018(12) 0.0132(11) -0.0006(12)
C6 0.0387(14) 0.0417(17) 0.0363(14) -0.0013(12) 0.0102(12) 0.0051(12)
C7 0.0419(16) 0.0519(18) 0.0359(15) -0.0009(13) 0.0139(12) 0.0121(14)
C8 0.0361(14) 0.057(2) 0.0455(16) 0.0057(13) 0.0198(13) 0.0059(13)
C9 0.0332(13) 0.0443(18) 0.0362(14) 0.0039(11) 0.0120(12) -0.0031(11)
C10 0.0331(13) 0.0332(14) 0.0317(14) 0.0004(11) 0.0074(11) 0.0018(11)
C11 0.0660(17) 0.0355(17) 0.0471(15) 0.0074(13) 0.0239(13) -0.0026(14)
C12 0.0460(16) 0.062(2) 0.0384(15) 0.0048(14) 0.0108(13) 0.0163(15)
C13 0.0481(16) 0.0349(16) 0.0319(14) 0.0023(11) 0.0126(12) 0.0048(11)
C14 0.0617(18) 0.055(2) 0.0452(16) 0.0045(14) 0.0252(14) 0.0159(15)
N1 0.0284(10) 0.0408(13) 0.0259(11) 0.0020(9) 0.0076(9) 0.0051(9)
S1 0.0295(3) 0.0332(3) 0.0288(3) 0.0006(3) 0.0100(2) -0.0026(3)
O1 0.0459(11) 0.0342(10) 0.0545(12) 0.0045(9) 0.0059(9) -0.0127(8)
C15 0.0296(11) 0.0300(14) 0.0328(12) 0.0000(12) 0.0095(9) -0.0037(12)
C16 0.0387(14) 0.0422(16) 0.0362(14) 0.0047(12) 0.0053(12) 0.0000(12)
C17 0.0378(14) 0.067(2) 0.0440(15) 0.0020(13) 0.0163(12) 0.0129(13)
C18 0.0410(15) 0.0381(16) 0.0591(18) 0.0020(14) 0.0108(13) -0.0105(13)

loop_
_atom_type_symbol
_atom_type_description
_atom_type_scat_dispersion_real
_atom_type_scat_dispersion_imag
_atom_type_scat_source
C C 0.0033 0.0016 'International Tables Vol C Tables 4.2.6.8 and 6.1.1.4'
H H 0.0000 0.0000 'International Tables Vol C Tables 4.2.6.8 and 6.1.1.4'
N N 0.0061 0.0033 'International Tables Vol C Tables 4.2.6.8 and 6.1.1.4'
O O 0.0106 0.0060 'International Tables Vol C Tables 4.2.6.8 and 6.1.1.4'
S S 0.1246 0.1234 'International Tables Vol C Tables 4.2.6.8 and 6.1.1.4'

loop_
_geom_angle_atom_site_label_1
_geom_angle_atom_site_label_2
_geom_angle_atom_site_label_3
_geom_angle
N1 C1 C2 109.73(19)
N1 C1 C10 107.14(18)
C2 C1 C10 113.64(19)
N1 C1 H1 108.7
C2 C1 H1 108.7
C10 C1 H1 108.7
C3 C2 C1 123.5(2)
C3 C2 H2 118.2
C1 C2 H2 118.2
C2 C3 C4 127.2(2)
C2 C3 H3 116.4
C4 C3 H3 116.4
C5 C4 C9 117.9(2)
C5 C4 C3 122.7(2)
C9 C4 C3 119.4(2)
C6 C5 C4 121.1(2)
C6 C5 H5 119.5
C4 C5 H5 119.5
C5 C6 C7 119.9(3)
C5 C6 H6 120.0
C7 C6 H6 120.0
C8 C7 C6 119.9(2)
C8 C7 H7 120.1
C6 C7 H7 120.1
C7 C8 C9 120.1(2)
C7 C8 H8 120.0
C9 C8 H8 120.0
C8 C9 C4 121.1(2)
C8 C9 H9 119.4
C4 C9 H9 119.4
C13 C10 C11 112.6(2)
C13 C10 C12 107.6(2)
C11 C10 C12 110.0(2)
C13 C10 C1 106.74(19)
C11 C10 C1 110.5(2)
C12 C10 C1 109.26(19)
C10 C11 H11A 109.5
C10 C11 H11B 109.5
H11A C11 H11B 109.5
C10 C11 H11C 109.5
H11A C11 H11C 109.5
H11B C11 H11C 109.5
C10 C12 H12A 109.5
C10 C12 H12B 109.5
H12A C12 H12B 109.5
C10 C12 H12C 109.5
H12A C12 H12C 109.5
H12B C12 H12C 109.5
C14 C13 C10 127.7(3)
C14 C13 H13 116.1
C10 C13 H13 116.1
C13 C14 H14A 120.0
C13 C14 H14B 120.0
H14A C14 H14B 120.0
C1 N1 S1 117.82(15)
C1 N1 H1N 107.9(16)
S1 N1 H1N 112.1(17)
O1 S1 N1 110.35(11)
O1 S1 C15 105.68(11)
N1 S1 C15 97.34(10)
C17 C15 C16 110.3(2)
C17 C15 C18 112.6(2)
C16 C15 C18 110.4(2)
C17 C15 S1 110.49(16)
C16 C15 S1 105.20(16)
C18 C15 S1 107.48(17)
C15 C16 H16A 109.5
C15 C16 H16B 109.5
H16A C16 H16B 109.5
C15 C16 H16C 109.5
H16A C16 H16C 109.5
H16B C16 H16C 109.5
C15 C17 H17A 109.5
C15 C17 H17B 109.5
H17A C17 H17B 109.5
C15 C17 H17C 109.5
H17A C17 H17C 109.5
H17B C17 H17C 109.5
C15 C18 H18A 109.5
C15 C18 H18B 109.5
H18A C18 H18B 109.5
C15 C18 H18C 109.5
H18A C18 H18C 109.5
H18B C18 H18C 109.5

loop_
_geom_bond_atom_site_label_1
_geom_bond_atom_site_label_2
_geom_bond_distance
C1 N1 1.495(3)
C1 C2 1.495(3)
C1 C10 1.571(3)
C1 H1 0.9800
C2 C3 1.333(3)
C2 H2 0.9300
C3 C4 1.480(3)
C3 H3 0.9300
C4 C5 1.394(4)
C4 C9 1.402(3)
C5 C6 1.391(3)
C5 H5 0.9300
C6 C7 1.392(3)
C6 H6 0.9300
C7 C8 1.379(4)
C7 H7 0.9300
C8 C9 1.389(3)
C8 H8 0.9300
C9 H9 0.9300
C10 C13 1.520(3)
C10 C11 1.528(3)
C10 C12 1.536(3)
C11 H11A 0.9600
C11 H11B 0.9600
C11 H11C 0.9600
C12 H12A 0.9600
C12 H12B 0.9600
C12 H12C 0.9600
C13 C14 1.322(3)
C13 H13 0.9300
C14 H14A 0.9300
C14 H14B 0.9300
N1 S1 1.667(2)
N1 H1N 0.85(2)
S1 O1 1.4912(19)
S1 C15 1.852(2)
C15 C17 1.529(3)
C15 C16 1.529(3)
C15 C18 1.529(4)
C16 H16A 0.9600
C16 H16B 0.9600
C16 H16C 0.9600
C17 H17A 0.9600
C17 H17B 0.9600
C17 H17C 0.9600
C18 H18A 0.9600
C18 H18B 0.9600
C18 H18C 0.9600
